data_1567258
loop_
_publ_author_name
'Kosterina, E. V.'
'Troyanov, S. I.'
'Aslanov, L. A.'
'Kemnitz, E.'

_publ_section_title
;
 Superacid Univalent Metal Phosphites (MH2PO3)2 &#x00C2;&#x00B7; H3PO3 (M
 = Rb, Tl(I)) and MH2PO3 &#x00C2;&#x00B7; H3PO3 (M = K, Cs): Synthesis and
 Structure
;
_journal_issue 8
_journal_name_full 'Russian Journal of Coordination Chemistry'
_journal_page_first 527
_journal_page_last 536
_journal_paper_doi 10.1023/A:1011393810002
_journal_volume 27
_journal_year 2001
_chemical_formula_moiety '2(Tl H2 O3 P), H3 O3 P'
_chemical_formula_sum 'H7 O9 P3 Tl2'
_chemical_formula_weight 652.71
_chemical_name_common
;
Bis(tallium hydrogen phosphonate(III)) phosphonic acid
;
_chemical_name_systematic
;
Bis(Tallium phosphite) phosphonic acid solvate
;
_space_group_crystal_system triclinic
_space_group_IT_number 2
_space_group_name_Hall '-P 1'
_space_group_name_H-M_alt 'P -1'
_symmetry_Int_Tables_number 2
_symmetry_space_group_name_H-M 'P -1'
_audit_creation_method 'manually at INEOS RAS'
_cell_angle_alpha 79.48(3)
_cell_angle_beta 66.72(3)
_cell_angle_gamma 85.45(3)
_cell_formula_units_Z 2
_cell_length_a 7.690(3)
_cell_length_b 8.494(3)
_cell_length_c 9.292(4)
_cell_volume 548.1(4)
_diffrn_ambient_temperature 150
_diffrn_radiation_probe x-ray
_diffrn_radiation_type MoK\a
_exptl_crystal_density_diffrn 3.955
_refine_ls_R_factor_gt 0.049
_refine_ls_wR_factor_ref 0.164
_cod_data_source_file R26-30old.cif
_cod_data_source_block compound_R27old
_cod_database_code 1567258

loop_
_symmetry_equiv_pos_site_id
_symmetry_equiv_pos_as_xyz
1 x,y,z
2 -x,-y,-z

loop_
_atom_site_label
_atom_site_type_symbol
_atom_site_fract_x
_atom_site_fract_y
_atom_site_fract_z
_atom_site_U_iso_or_equiv
Tl(1) Tl 0.29335(6) 0.41987(6) 0.40781(5) 0.0154(2)
Tl(2) Tl 0.59861(7) 0.08084(6) 0.64412(6) 0.0176(2)
P(1) P 0.0610(5) 0.1108(4) 0.7337(4) 0.0138(7)
P(2) P 0.4471(4) 0.2749(4) 1.0012(4) 0.0135(7)
P(3) P 0.8337(5) 0.3668(4) 0.2484(4) 0.0172(8)
O(1) O 0.248(1) 0.110(1) 0.596(1) 0.023(2)
O(2) O -0.082(1) -0.009(1) 0.744(1) 0.020(2)
O(3) O -0.029(1) 0.283(1) 0.723(1) 0.021(2)
O(4) O 0.613(1) 0.312(1) 0.850(1) 0.020(2)
O(5) O 0.486(2) 0.231(1) 1.152(1) 0.023(2)
O(6) O 0.334(1) 0.140(1) 0.982(1) 0.023(2)
O(7) O 0.656(2) 0.408(2) 0.374(2) 0.045(4)
O(8) O 0.810(1) 0.259(1) 0.140(1) 0.023(2)
O(9) O 0.980(2) 0.284(2) 0.311(2) 0.031(3)
